data_7014571
loop_
_publ_author_name
'Miyasaka, Hitoshi'
'Motokawa, Natsuko'
'Atsuumi, Ryo'
'Kamo, Hiromichi'
'Asai, Yuichiro'
'Yamashita, Masahiro'

_publ_section_title
;
 Tuning of the ionization potential of paddlewheel diruthenium(II, II)
 complexes with fluorine atoms on the benzoate ligands.
;
_journal_issue 3
_journal_name_full 'Dalton transactions (Cambridge, England : 2003)'
_journal_page_first 673
_journal_page_last 682
_journal_paper_doi 10.1039/c0dt00956c
_journal_volume 40
_journal_year 2011
_chemical_formula_moiety 'C36 H28 F8 O10 Ru2'
_chemical_formula_sum 'C36 H28 F8 O10 Ru2'
_chemical_formula_weight 974.74
_space_group_IT_number 14
_symmetry_cell_setting monoclinic
_symmetry_Int_Tables_number 14
_symmetry_space_group_name_Hall '-P 2yn'
_symmetry_space_group_name_H-M 'P 1 21/n 1'
_atom_sites_solution_hydrogens geom
_atom_sites_solution_primary direct
_atom_sites_solution_secondary difmap
_cell_angle_alpha 90.0000
_cell_angle_beta 95.196(4)
_cell_angle_gamma 90.0000
_cell_formula_units_Z 2
_cell_length_a 10.634(3)
_cell_length_b 10.835(3)
_cell_length_c 15.883(5)
_cell_measurement_reflns_used 3900
_cell_measurement_temperature 93
_cell_measurement_theta_max 27.63
_cell_measurement_theta_min 3.06
_cell_volume 1822.5(9)
_computing_cell_refinement CrystalClear
_computing_data_collection 'CrystalClear (Rigaku/MSC Inc., 2006)'
_computing_data_reduction CrystalClear
_computing_molecular_graphics 'CrystalStructure 4.0'
_computing_publication_material 'CrystalStructure 4.0 (Rigaku, 2010)'
_computing_structure_refinement 'CRYSTALS (Carruthers, et al., 1999)'
_computing_structure_solution 'SIR92 (Altomare, et al., 1994)'
_diffrn_ambient_temperature 93
_diffrn_detector_area_resol_mean 7.314
_diffrn_measured_fraction_theta_full 0.998
_diffrn_measured_fraction_theta_max 0.998
_diffrn_measurement_device_type 'Rigaku Saturn70'
_diffrn_measurement_method \w
_diffrn_radiation_type 'Mo K\a'
_diffrn_radiation_wavelength 0.71070
_diffrn_reflns_av_R_equivalents 0.0729
_diffrn_reflns_limit_h_max 13
_diffrn_reflns_limit_h_min -13
_diffrn_reflns_limit_k_max 10
_diffrn_reflns_limit_k_min -13
_diffrn_reflns_limit_l_max 19
_diffrn_reflns_limit_l_min -18
_diffrn_reflns_number 13467
_diffrn_reflns_theta_full 26.50
_diffrn_reflns_theta_max 26.50
_diffrn_standards_number 0
_exptl_absorpt_coefficient_mu 0.927
_exptl_absorpt_correction_T_max 0.911
_exptl_absorpt_correction_T_min 0.684
_exptl_absorpt_correction_type multi-scan
_exptl_absorpt_process_details 'REQAB (Rigaku, 1998)'
_exptl_crystal_colour brown
_exptl_crystal_density_diffrn 1.776
_exptl_crystal_density_method 'not measured'
_exptl_crystal_description block
_exptl_crystal_F_000 968.00
_exptl_crystal_size_max 0.200
_exptl_crystal_size_mid 0.150
_exptl_crystal_size_min 0.100
_refine_diff_density_max 1.900
_refine_diff_density_min -1.210
_refine_ls_extinction_method none
_refine_ls_goodness_of_fit_ref 1.019
_refine_ls_hydrogen_treatment constr
_refine_ls_number_parameters 264
_refine_ls_number_reflns 3761
_refine_ls_R_factor_gt 0.0531
_refine_ls_shift/su_max 0.000
_refine_ls_structure_factor_coef Fsqd
_refine_ls_weighting_details 'w = 1/[1.0000\s(Fo^2^)]/(4Fo^2^)'
_refine_ls_weighting_scheme calc
_refine_ls_wR_factor_ref 0.1212
_reflns_number_gt 2213
_reflns_number_total 3767
_reflns_threshold_expression F^2^>2.0\s(F^2^)
_cod_data_source_file C0DT00956C.TXT
_cod_data_source_block Ru2-35F2PhCO2
_cod_original_cell_volume 1822.4(9)
_cod_database_code 7014571

loop_
_symmetry_equiv_pos_site_id
_symmetry_equiv_pos_as_xyz
1 +X,+Y,+Z
2 1/2-X,1/2+Y,1/2-Z
3 -X,-Y,-Z
4 1/2+X,1/2-Y,1/2+Z

loop_
_atom_site_label
_atom_site_type_symbol
_atom_site_fract_x
_atom_site_fract_y
_atom_site_fract_z
_atom_site_U_iso_or_equiv
_atom_site_adp_type
_atom_site_occupancy
_atom_site_symmetry_multiplicity
_atom_site_calc_flag
_atom_site_refinement_flags
_atom_site_disorder_assembly
_atom_site_disorder_group
Ru(1) Ru 0.48720(5) 0.97374(4) 0.56790(3) 0.02900(16) Uani 1.0 4 d . . .
F(1) F 0.2839(4) 0.3598(4) 0.5033(3) 0.0594(15) Uani 1.0 4 d . . .
F(2) F 0.4732(5) 0.4383(4) 0.2540(3) 0.0709(17) Uani 1.0 4 d . . .
F(3) F -0.1356(4) 1.1745(4) 0.5931(3) 0.0455(13) Uani 1.0 4 d . . .
F(4) F -0.0971(4) 1.2296(4) 0.3041(3) 0.0511(14) Uani 1.0 4 d . . .
O(1) O 0.4294(4) 0.7984(4) 0.5274(3) 0.0293(12) Uani 1.0 4 d . . .
O(2) O 0.4575(4) 0.8503(4) 0.3934(3) 0.0297(12) Uani 1.0 4 d . . .
O(3) O 0.3034(4) 1.0378(4) 0.5530(3) 0.0284(12) Uani 1.0 4 d . . .
O(4) O 0.3281(4) 1.0889(4) 0.4178(3) 0.0305(13) Uani 1.0 4 d . . .
O(5) O 0.4725(5) 0.9189(4) 0.7072(3) 0.0412(15) Uani 1.0 4 d . . .
C(1) C 0.4318(6) 0.7744(6) 0.4496(5) 0.0296(18) Uani 1.0 4 d . . .
C(2) C 0.4060(6) 0.6438(6) 0.4246(4) 0.0272(17) Uani 1.0 4 d . . .
C(3) C 0.3531(7) 0.5618(6) 0.4770(5) 0.038(2) Uani 1.0 4 d . . .
C(4) C 0.3368(7) 0.4397(6) 0.4507(5) 0.043(3) Uani 1.0 4 d . . .
C(5) C 0.3737(7) 0.3962(6) 0.3774(5) 0.043(3) Uani 1.0 4 d . . .
C(6) C 0.4277(8) 0.4784(6) 0.3275(5) 0.046(3) Uani 1.0 4 d . . .
C(7) C 0.4455(7) 0.6037(6) 0.3476(5) 0.045(3) Uani 1.0 4 d . . .
C(8) C 0.2645(6) 1.0815(6) 0.4813(5) 0.0316(19) Uani 1.0 4 d . . .
C(9) C 0.1301(6) 1.1267(6) 0.4718(4) 0.0283(18) Uani 1.0 4 d . . .
C(10) C 0.0606(6) 1.1344(6) 0.5411(4) 0.0302(18) Uani 1.0 4 d . . .
C(11) C -0.0651(6) 1.1708(6) 0.5259(5) 0.037(2) Uani 1.0 4 d . . .
C(12) C -0.1193(6) 1.2029(6) 0.4489(5) 0.035(2) Uani 1.0 4 d . . .
C(13) C -0.0449(6) 1.1977(6) 0.3837(5) 0.0343(19) Uani 1.0 4 d . . .
C(14) C 0.0807(6) 1.1607(6) 0.3928(5) 0.0336(19) Uani 1.0 4 d . . .
C(15) C 0.5700(10) 0.9477(13) 0.7716(6) 0.114(5) Uani 1.0 4 d . . .
C(16) C 0.5151(11) 0.9691(8) 0.8513(6) 0.082(4) Uani 1.0 4 d . . .
C(17) C 0.3741(10) 0.9578(9) 0.8321(6) 0.074(4) Uani 1.0 4 d . . .
C(18) C 0.3547(15) 0.9758(17) 0.7421(10) 0.052(6) Uiso 0.52(3) 4 d . . .
C(19) C 0.3648(14) 0.8802(15) 0.7422(9) 0.036(5) Uiso 0.48(3) 4 d . . .
H(1) H 0.3287 0.5878 0.5303 0.0458 Uiso 1.0 4 calc R . .
H(2) H 0.3623 0.3122 0.3614 0.0517 Uiso 1.0 4 calc R . .
H(3) H 0.4828 0.6587 0.3104 0.0529 Uiso 1.0 4 calc R . .
H(4) H 0.0965 1.1136 0.5962 0.0364 Uiso 1.0 4 calc R . .
H(5) H -0.2049 1.2290 0.4410 0.0435 Uiso 1.0 4 calc R . .
H(6) H 0.1301 1.1585 0.3458 0.0411 Uiso 1.0 4 calc R . .
H(7) H 0.6168 1.0214 0.7549 0.1371 Uiso 1.0 4 calc R . .
H(8) H 0.6301 0.8778 0.7786 0.1370 Uiso 1.0 4 calc R . .
H(9) H 0.5364 1.0533 0.8720 0.0973 Uiso 1.0 4 calc R . .
H(10) H 0.5469 0.9086 0.8949 0.0973 Uiso 1.0 4 calc R . .

loop_
_atom_site_aniso_label
_atom_site_aniso_U_11
_atom_site_aniso_U_22
_atom_site_aniso_U_33
_atom_site_aniso_U_12
_atom_site_aniso_U_13
_atom_site_aniso_U_23
Ru(1) 0.0249(3) 0.0205(3) 0.0435(4) -0.0002(3) 0.0137(3) -0.0007(3)
F(1) 0.062(3) 0.024(2) 0.097(4) -0.011(2) 0.035(3) -0.007(3)
F(2) 0.127(5) 0.037(3) 0.051(3) -0.002(3) 0.020(3) -0.010(2)
F(3) 0.032(3) 0.043(3) 0.066(3) 0.0055(19) 0.023(2) 0.006(2)
F(4) 0.035(3) 0.059(3) 0.060(3) 0.007(2) 0.008(2) -0.002(3)
O(1) 0.020(3) 0.024(3) 0.045(3) -0.0002(18) 0.008(2) 0.000(2)
O(2) 0.025(3) 0.023(3) 0.042(3) -0.0024(19) 0.009(2) -0.003(2)
O(3) 0.020(3) 0.023(3) 0.044(3) -0.0029(18) 0.012(2) 0.003(2)
O(4) 0.025(3) 0.026(3) 0.043(3) 0.0009(19) 0.011(2) 0.001(2)
O(5) 0.056(4) 0.032(3) 0.039(3) -0.010(3) 0.024(3) -0.007(3)
C(1) 0.015(4) 0.025(4) 0.050(5) 0.000(3) 0.010(3) 0.004(3)
C(2) 0.020(4) 0.028(4) 0.034(4) -0.001(3) 0.003(3) 0.003(3)
C(3) 0.035(4) 0.031(4) 0.048(5) -0.005(4) 0.013(4) 0.003(4)
C(4) 0.036(5) 0.026(4) 0.068(6) -0.002(4) 0.013(4) 0.005(4)
C(5) 0.058(5) 0.017(4) 0.055(5) -0.005(4) 0.008(4) -0.001(3)
C(6) 0.073(6) 0.028(4) 0.038(4) 0.002(4) 0.009(4) -0.006(4)
C(7) 0.058(6) 0.024(4) 0.049(5) -0.001(4) -0.004(4) 0.005(4)
C(8) 0.029(4) 0.014(3) 0.053(5) -0.004(3) 0.010(4) -0.009(3)
C(9) 0.025(4) 0.018(3) 0.041(4) 0.002(3) 0.004(3) -0.009(3)
C(10) 0.023(4) 0.025(4) 0.043(4) 0.004(3) 0.006(3) -0.003(3)
C(11) 0.025(4) 0.028(4) 0.059(5) -0.003(3) 0.011(4) -0.005(4)
C(12) 0.024(4) 0.031(4) 0.054(5) 0.001(3) 0.018(4) 0.005(4)
C(13) 0.027(4) 0.030(4) 0.046(4) -0.007(3) 0.004(4) 0.009(3)
C(14) 0.025(4) 0.032(4) 0.046(4) -0.008(3) 0.015(3) -0.002(3)
C(15) 0.087(9) 0.203(15) 0.052(7) -0.022(9) 0.003(6) 0.053(8)
C(16) 0.144(11) 0.032(5) 0.067(7) 0.014(6) -0.014(7) 0.005(5)
C(17) 0.081(8) 0.075(7) 0.071(7) 0.003(6) 0.038(6) -0.015(5)

loop_
_atom_type_symbol
_atom_type_description
_atom_type_scat_dispersion_real
_atom_type_scat_dispersion_imag
_atom_type_scat_source
C C 0.003 0.002
;
International Tables for Crystallography
(1992, Vol. C, Tables 4.2.6.8 and 6.1.1.4)
;
H H 0.000 0.000
;
International Tables for Crystallography
(1992, Vol. C, Table 6.1.1.4)
;
O O 0.011 0.006
;
International Tables for Crystallography
(1992, Vol. C, Tables 4.2.6.8 and 6.1.1.4)
;
F F 0.017 0.010
;
International Tables for Crystallography
(1992, Vol. C, Tables 4.2.6.8 and 6.1.1.4)
;
Ru Ru -1.259 0.836
;
International Tables for Crystallography
(1992, Vol. C, Tables 4.2.6.8 and 6.1.1.4)
;

loop_
_geom_angle_atom_site_label_1
_geom_angle_atom_site_label_2
_geom_angle_atom_site_label_3
_geom_angle
_geom_angle_publ_flag
_geom_angle_site_symmetry_1
_geom_angle_site_symmetry_2
_geom_angle_site_symmetry_3
Ru(1) Ru(1) O(1) 89.57(12) yes 3_676 . .
Ru(1) Ru(1) O(2) 89.77(12) yes 3_676 . 3_676
Ru(1) Ru(1) O(3) 90.05(12) yes 3_676 . .
Ru(1) Ru(1) O(4) 89.54(12) yes 3_676 . 3_676
Ru(1) Ru(1) O(5) 177.00(13) yes 3_676 . .
O(1) Ru(1) O(2) 178.98(16) yes . . 3_676
O(1) Ru(1) O(3) 91.21(16) yes . . .
O(1) Ru(1) O(4) 89.17(16) yes . . 3_676
O(1) Ru(1) O(5) 91.00(17) yes . . .
O(2) Ru(1) O(3) 88.01(16) yes 3_676 . .
O(2) Ru(1) O(4) 91.60(16) yes 3_676 . 3_676
O(2) Ru(1) O(5) 89.71(16) yes 3_676 . .
O(3) Ru(1) O(4) 179.44(16) yes . . 3_676
O(3) Ru(1) O(5) 92.88(17) yes . . .
O(4) Ru(1) O(5) 87.52(17) yes 3_676 . .
Ru(1) O(1) C(1) 117.2(4) yes . . .
Ru(1) O(2) C(1) 117.6(4) yes 3_676 . .
Ru(1) O(3) C(8) 117.1(4) yes . . .
Ru(1) O(4) C(8) 117.5(4) yes 3_676 . .
Ru(1) O(5) C(15) 121.6(6) yes . . .
Ru(1) O(5) C(18) 111.7(7) yes . . .
Ru(1) O(5) C(19) 126.4(6) yes . . .
C(15) O(5) C(18) 102.5(8) yes . . .
C(15) O(5) C(19) 110.6(8) yes . . .
C(18) O(5) C(19) 41.2(10) yes . . .
O(1) C(1) O(2) 125.6(6) yes . . .
O(1) C(1) C(2) 115.8(6) yes . . .
O(2) C(1) C(2) 118.5(6) yes . . .
C(1) C(2) C(3) 122.0(6) yes . . .
C(1) C(2) C(7) 117.8(6) yes . . .
C(3) C(2) C(7) 120.1(6) yes . . .
C(2) C(3) C(4) 118.7(7) yes . . .
F(1) C(4) C(3) 117.9(7) yes . . .
F(1) C(4) C(5) 118.5(6) yes . . .
C(3) C(4) C(5) 123.6(7) yes . . .
C(4) C(5) C(6) 116.6(7) yes . . .
F(2) C(6) C(5) 119.4(6) yes . . .
F(2) C(6) C(7) 116.6(7) yes . . .
C(5) C(6) C(7) 124.0(7) yes . . .
C(2) C(7) C(6) 117.0(7) yes . . .
O(3) C(8) O(4) 125.8(6) yes . . .
O(3) C(8) C(9) 116.2(6) yes . . .
O(4) C(8) C(9) 118.0(6) yes . . .
C(8) C(9) C(10) 120.7(6) yes . . .
C(8) C(9) C(14) 117.6(6) yes . . .
C(10) C(9) C(14) 121.7(6) yes . . .
C(9) C(10) C(11) 116.9(6) yes . . .
F(3) C(11) C(10) 117.4(6) yes . . .
F(3) C(11) C(12) 118.9(6) yes . . .
C(10) C(11) C(12) 123.7(7) yes . . .
C(11) C(12) C(13) 116.7(6) yes . . .
F(4) C(13) C(12) 118.3(6) yes . . .
F(4) C(13) C(14) 118.1(6) yes . . .
C(12) C(13) C(14) 123.6(7) yes . . .
C(9) C(14) C(13) 117.3(7) yes . . .
O(5) C(15) C(16) 109.6(9) yes . . .
C(15) C(16) C(17) 106.3(8) yes . . .
C(16) C(17) C(18) 103.9(10) yes . . .
C(16) C(17) C(19) 101.4(9) yes . . .
C(18) C(17) C(19) 38.6(10) yes . . .
O(5) C(18) C(17) 104.7(11) yes . . .
O(5) C(19) C(17) 101.9(10) yes . . .
C(2) C(3) H(1) 120.512 no . . .
C(4) C(3) H(1) 120.798 no . . .
C(4) C(5) H(2) 121.741 no . . .
C(6) C(5) H(2) 121.631 no . . .
C(2) C(7) H(3) 121.647 no . . .
C(6) C(7) H(3) 121.324 no . . .
C(9) C(10) H(4) 121.332 no . . .
C(11) C(10) H(4) 121.791 no . . .
C(11) C(12) H(5) 121.536 no . . .
C(13) C(12) H(5) 121.799 no . . .
C(9) C(14) H(6) 121.295 no . . .
C(13) C(14) H(6) 121.371 no . . .
O(5) C(15) H(7) 109.526 no . . .
O(5) C(15) H(8) 109.440 no . . .
C(16) C(15) H(7) 110.802 no . . .
C(16) C(15) H(8) 109.306 no . . .
H(7) C(15) H(8) 108.167 no . . .
C(15) C(16) H(9) 109.691 no . . .
C(15) C(16) H(10) 111.228 no . . .
C(17) C(16) H(9) 109.648 no . . .
C(17) C(16) H(10) 111.030 no . . .
H(9) C(16) H(10) 108.895 no . . .

loop_
_geom_bond_atom_site_label_1
_geom_bond_atom_site_label_2
_geom_bond_distance
_geom_bond_publ_flag
_geom_bond_site_symmetry_1
_geom_bond_site_symmetry_2
Ru(1) Ru(1) 2.2708(9) yes . 3_676
Ru(1) O(1) 2.081(4) yes . .
Ru(1) O(2) 2.072(4) yes . 3_676
Ru(1) O(3) 2.068(4) yes . .
Ru(1) O(4) 2.070(4) yes . 3_676
Ru(1) O(5) 2.310(5) yes . .
F(1) C(4) 1.360(9) yes . .
F(2) C(6) 1.375(9) yes . .
F(3) C(11) 1.360(9) yes . .
F(4) C(13) 1.378(8) yes . .
O(1) C(1) 1.265(8) yes . .
O(2) C(1) 1.261(8) yes . .
O(3) C(8) 1.268(8) yes . .
O(4) C(8) 1.267(9) yes . .
O(5) C(15) 1.425(11) yes . .
O(5) C(18) 1.544(17) yes . .
O(5) C(19) 1.383(16) yes . .
C(1) C(2) 1.488(9) yes . .
C(2) C(3) 1.372(10) yes . .
C(2) C(7) 1.398(10) yes . .
C(3) C(4) 1.393(10) yes . .
C(4) C(5) 1.347(11) yes . .
C(5) C(6) 1.353(10) yes . .
C(6) C(7) 1.404(10) yes . .
C(8) C(9) 1.505(9) yes . .
C(9) C(10) 1.384(10) yes . .
C(9) C(14) 1.366(9) yes . .
C(10) C(11) 1.393(9) yes . .
C(11) C(12) 1.349(10) yes . .
C(12) C(13) 1.360(10) yes . .
C(13) C(14) 1.389(9) yes . .
C(15) C(16) 1.459(14) yes . .
C(16) C(17) 1.507(15) yes . .
C(17) C(18) 1.438(18) yes . .
C(17) C(19) 1.652(17) yes . .
C(3) H(1) 0.950 no . .
C(5) H(2) 0.950 no . .
C(7) H(3) 0.950 no . .
C(10) H(4) 0.950 no . .
C(12) H(5) 0.950 no . .
C(14) H(6) 0.950 no . .
C(15) H(7) 0.990 no . .
C(15) H(8) 0.990 no . .
C(16) H(9) 0.990 no . .
C(16) H(10) 0.990 no . .

loop_
_geom_contact_atom_site_label_1
_geom_contact_atom_site_label_2
_geom_contact_distance
_geom_contact_publ_flag
_geom_contact_site_symmetry_1
_geom_contact_site_symmetry_2
F(1) C(6) 3.544(9) no . .
F(2) C(4) 3.562(9) no . .
F(3) C(9) 3.599(8) no . .
F(3) C(13) 3.554(8) no . .
F(4) C(11) 3.565(9) no . .
O(1) C(3) 2.784(8) no . .
O(1) C(7) 3.566(8) no . .
O(1) C(8) 3.575(8) no . .
O(1) C(8) 3.520(8) no . 3_676
O(2) C(7) 2.769(8) no . .
O(2) C(8) 3.599(8) no . .
O(2) C(8) 3.490(8) no . 3_676
O(2) C(15) 3.408(12) no . 3_676
O(2) C(18) 3.599(17) no . 3_676
O(3) C(1) 3.478(8) no . 3_676
O(3) C(10) 2.776(8) no . .
O(3) C(14) 3.574(8) no . .
O(3) C(18) 3.078(16) no . .
O(3) C(19) 3.466(15) no . .
O(4) C(1) 3.489(8) no . 3_676
O(4) C(14) 2.738(8) no . .
O(4) C(15) 3.313(11) no . 3_676
C(2) C(5) 2.799(9) no . .
C(3) C(6) 2.725(10) no . .
C(4) C(7) 2.742(11) no . .
C(9) C(12) 2.770(9) no . .
C(10) C(13) 2.733(9) no . .
C(11) C(14) 2.734(10) no . .
F(1) O(1) 3.569(6) no . 3_666
F(1) O(3) 3.579(6) no . 1_545
F(1) O(4) 3.287(6) no . 1_545
F(1) C(1) 3.377(8) no . 3_666
F(1) C(2) 3.391(7) no . 3_666
F(1) C(7) 3.578(9) no . 3_666
F(1) C(8) 3.041(7) no . 1_545
F(1) C(9) 3.026(7) no . 1_545
F(1) C(10) 3.496(8) no . 1_545
F(1) C(14) 3.423(8) no . 1_545
F(1) C(17) 3.403(11) no . 2_546
F(2) F(3) 2.971(6) no . 4_564
F(2) F(4) 3.574(6) no . 2_545
F(2) C(14) 3.366(8) no . 2_545
F(3) F(2) 2.971(6) no . 4_465
F(3) O(1) 3.525(6) no . 3_576
F(3) O(2) 3.459(6) no . 3_576
F(3) O(4) 3.507(6) no . 3_576
F(3) C(1) 3.209(7) no . 3_576
F(3) C(2) 3.475(7) no . 3_576
F(3) C(8) 3.267(7) no . 3_576
F(3) C(9) 3.424(7) no . 3_576
F(3) C(16) 3.522(10) no . 2_556
F(4) F(2) 3.574(6) no . 2_555
F(4) C(7) 3.312(9) no . 2_555
F(4) C(16) 3.533(10) no . 4_474
F(4) C(17) 3.433(11) no . 4_474
F(4) C(18) 3.554(17) no . 3_576
F(4) C(18) 3.366(18) no . 4_474
F(4) C(19) 3.111(15) no . 3_576
O(1) F(1) 3.569(6) no . 3_666
O(1) F(3) 3.525(6) no . 3_576
O(1) C(4) 3.578(8) no . 3_666
O(1) C(5) 3.248(8) no . 3_666
O(1) C(12) 3.352(8) no . 3_576
O(2) F(3) 3.459(6) no . 3_576
O(3) F(1) 3.579(6) no . 1_565
O(3) C(11) 3.539(8) no . 3_576
O(3) C(12) 3.259(8) no . 3_576
O(4) F(1) 3.287(6) no . 1_565
O(4) F(3) 3.507(6) no . 3_576
O(4) C(5) 3.434(8) no . 1_565
C(1) F(1) 3.377(8) no . 3_666
C(1) F(3) 3.209(7) no . 3_576
C(2) F(1) 3.391(7) no . 3_666
C(2) F(3) 3.475(7) no . 3_576
C(2) C(4) 3.352(9) no . 3_666
C(3) C(3) 3.417(10) no . 3_666
C(3) C(4) 3.392(10) no . 3_666
C(3) C(5) 3.575(10) no . 3_666
C(4) O(1) 3.578(8) no . 3_666
C(4) C(2) 3.352(9) no . 3_666
C(4) C(3) 3.392(10) no . 3_666
C(5) O(1) 3.248(8) no . 3_666
C(5) O(4) 3.434(8) no . 1_545
C(5) C(3) 3.575(10) no . 3_666
C(7) F(1) 3.578(9) no . 3_666
C(7) F(4) 3.312(9) no . 2_545
C(8) F(1) 3.041(7) no . 1_565
C(8) F(3) 3.267(7) no . 3_576
C(8) C(11) 3.455(9) no . 3_576
C(9) F(1) 3.026(7) no . 1_565
C(9) F(3) 3.424(7) no . 3_576
C(9) C(10) 3.476(9) no . 3_576
C(9) C(11) 3.298(9) no . 3_576
C(10) F(1) 3.496(8) no . 1_565
C(10) C(9) 3.476(9) no . 3_576
C(10) C(10) 3.397(9) no . 3_576
C(10) C(11) 3.475(9) no . 3_576
C(11) O(3) 3.539(8) no . 3_576
C(11) C(8) 3.455(9) no . 3_576
C(11) C(9) 3.298(9) no . 3_576
C(11) C(10) 3.475(9) no . 3_576
C(12) O(1) 3.352(8) no . 3_576
C(12) O(3) 3.259(8) no . 3_576
C(14) F(1) 3.423(8) no . 1_565
C(14) F(2) 3.366(8) no . 2_555
C(16) F(3) 3.522(10) no . 2_546
C(16) F(4) 3.533(10) no . 4_575
C(17) F(1) 3.403(11) no . 2_556
C(17) F(4) 3.433(11) no . 4_575
C(18) F(4) 3.554(17) no . 3_576
C(18) F(4) 3.366(18) no . 4_575
C(19) F(4) 3.111(15) no . 3_576
Ru(1) H(7) 3.2007 no . .
F(1) H(1) 2.5446 no . .
F(1) H(2) 2.5269 no . .
F(2) H(2) 2.5558 no . .
F(2) H(3) 2.5493 no . .
F(3) H(4) 2.5512 no . .
F(3) H(5) 2.5309 no . .
F(4) H(5) 2.5474 no . .
F(4) H(6) 2.5648 no . .
O(1) H(1) 2.5225 no . .
O(2) H(3) 2.4872 no . .
O(2) H(7) 2.7871 no . 3_676
O(3) H(4) 2.5013 no . .
O(4) H(6) 2.4242 no . .
O(4) H(7) 3.0960 no . 3_676
O(4) H(8) 3.2105 no . 3_676
O(5) H(9) 3.0193 no . .
O(5) H(10) 3.0161 no . .
C(1) H(1) 2.6811 no . .
C(1) H(3) 2.6402 no . .
C(3) H(2) 3.2753 no . .
C(3) H(3) 3.2656 no . .
C(5) H(1) 3.2627 no . .
C(5) H(3) 3.2840 no . .
C(7) H(1) 3.2622 no . .
C(7) H(2) 3.2931 no . .
C(8) H(4) 2.6899 no . .
C(8) H(6) 2.6100 no . .
C(10) H(5) 3.2765 no . .
C(10) H(6) 3.2632 no . .
C(12) H(4) 3.2718 no . .
C(12) H(6) 3.2757 no . .
C(14) H(4) 3.2611 no . .
C(14) H(5) 3.2825 no . .
C(17) H(7) 3.0346 no . .
C(17) H(8) 3.0497 no . .
C(18) H(7) 2.8201 no . .
C(18) H(8) 3.1200 no . .
C(18) H(9) 2.8238 no . .
C(18) H(10) 3.1136 no . .
C(19) H(7) 3.0766 no . .
C(19) H(8) 2.8285 no . .
C(19) H(9) 3.2276 no . .
C(19) H(10) 2.9786 no . .
H(6) H(8) 3.3877 no . 3_676
H(7) H(9) 2.1443 no . .
H(7) H(10) 2.6990 no . .
H(8) H(9) 2.6606 no . .
H(8) H(10) 2.1450 no . .
F(1) H(6) 3.5990 no . 1_545
F(1) H(9) 3.3420 no . 4_464
F(2) H(4) 2.9848 no . 4_564
F(2) H(6) 3.0157 no . 2_545
F(3) H(8) 2.9985 no . 2_556
F(3) H(10) 2.7073 no . 2_556
F(4) H(3) 2.4039 no . 2_555
F(4) H(9) 2.9038 no . 4_474
O(1) H(2) 2.9589 no . 3_666
O(1) H(5) 2.5015 no . 3_576
O(3) H(5) 3.0783 no . 3_576
O(4) H(2) 2.6172 no . 1_565
O(5) H(2) 3.2996 no . 3_666
C(1) H(5) 3.0992 no . 3_576
C(2) H(5) 3.4436 no . 3_576
C(2) H(8) 3.5796 no . 4_464
C(3) H(5) 3.1133 no . 3_576
C(3) H(10) 3.4107 no . 4_464
C(4) H(1) 3.5549 no . 3_666
C(4) H(9) 3.3241 no . 4_464
C(4) H(10) 3.5348 no . 4_464
C(5) H(1) 3.3704 no . 3_666
C(5) H(7) 3.3287 no . 4_464
C(6) H(1) 3.3569 no . 3_666
C(6) H(6) 3.3854 no . 2_545
C(6) H(7) 3.4014 no . 4_464
C(6) H(8) 3.5499 no . 4_464
C(7) H(6) 3.1610 no . 2_545
C(7) H(8) 3.4391 no . 4_464
C(8) H(2) 3.3640 no . 1_565
C(10) H(10) 3.3742 no . 2_556
C(11) H(10) 2.8668 no . 2_556
C(12) H(1) 3.2157 no . 3_576
C(12) H(4) 3.5165 no . 3_576
C(12) H(9) 3.4025 no . 4_474
C(12) H(10) 3.3723 no . 2_556
C(13) H(3) 3.2388 no . 2_555
C(13) H(4) 3.4364 no . 3_576
C(13) H(9) 2.8444 no . 4_474
C(14) H(2) 3.4897 no . 1_565
C(14) H(3) 3.2364 no . 2_555
C(14) H(4) 3.5324 no . 3_576
C(14) H(9) 3.1463 no . 4_474
C(17) H(1) 3.5027 no . 2_556
C(19) H(5) 3.4441 no . 3_576
H(1) C(4) 3.5549 no . 3_666
H(1) C(5) 3.3704 no . 3_666
H(1) C(6) 3.3569 no . 3_666
H(1) C(12) 3.2157 no . 3_576
H(1) C(17) 3.5027 no . 2_546
H(1) H(5) 2.4478 no . 3_576
H(1) H(10) 3.5264 no . 4_464
H(2) O(1) 2.9589 no . 3_666
H(2) O(4) 2.6172 no . 1_545
H(2) O(5) 3.2996 no . 3_666
H(2) C(8) 3.3640 no . 1_545
H(2) C(14) 3.4897 no . 1_545
H(2) H(6) 2.9704 no . 1_545
H(2) H(7) 3.4826 no . 4_464
H(2) H(8) 3.0362 no . 3_666
H(3) F(4) 2.4039 no . 2_545
H(3) C(13) 3.2388 no . 2_545
H(3) C(14) 3.2364 no . 2_545
H(3) H(6) 2.6568 no . 2_545
H(4) F(2) 2.9848 no . 4_465
H(4) C(12) 3.5165 no . 3_576
H(4) C(13) 3.4364 no . 3_576
H(4) C(14) 3.5324 no . 3_576
H(4) H(10) 3.5504 no . 2_556
H(5) O(1) 2.5015 no . 3_576
H(5) O(3) 3.0783 no . 3_576
H(5) C(1) 3.0992 no . 3_576
H(5) C(2) 3.4436 no . 3_576
H(5) C(3) 3.1133 no . 3_576
H(5) C(19) 3.4441 no . 3_576
H(5) H(1) 2.4478 no . 3_576
H(5) H(10) 3.5521 no . 2_556
H(6) F(1) 3.5990 no . 1_565
H(6) F(2) 3.0157 no . 2_555
H(6) C(6) 3.3854 no . 2_555
H(6) C(7) 3.1610 no . 2_555
H(6) H(2) 2.9704 no . 1_565
H(6) H(3) 2.6568 no . 2_555
H(6) H(9) 3.3149 no . 4_474
H(7) C(5) 3.3287 no . 4_565
H(7) C(6) 3.4014 no . 4_565
H(7) H(2) 3.4826 no . 4_565
H(8) F(3) 2.9985 no . 2_546
H(8) C(2) 3.5796 no . 4_565
H(8) C(6) 3.5499 no . 4_565
H(8) C(7) 3.4391 no . 4_565
H(8) H(2) 3.0362 no . 3_666
H(9) F(1) 3.3420 no . 4_565
H(9) F(4) 2.9038 no . 4_575
H(9) C(4) 3.3241 no . 4_565
H(9) C(12) 3.4025 no . 4_575
H(9) C(13) 2.8444 no . 4_575
H(9) C(14) 3.1463 no . 4_575
H(9) H(6) 3.3149 no . 4_575
H(10) F(3) 2.7073 no . 2_546
H(10) C(3) 3.4107 no . 4_565
H(10) C(4) 3.5348 no . 4_565
H(10) C(10) 3.3742 no . 2_546
H(10) C(11) 2.8668 no . 2_546
H(10) C(12) 3.3723 no . 2_546
H(10) H(1) 3.5264 no . 4_565
H(10) H(4) 3.5504 no . 2_546
H(10) H(5) 3.5521 no . 2_546
